data_1543301
loop_
_publ_author_name
'Xiong, Yun'
'Yao, Shenglai'
'Karni, Miriam'
'Kostenko, Arseni'
'Burchert, Alexander'
'Apeloig, Yitzhak'
'Driess, Matthias'

_publ_section_title
;
 Heavier congeners of CO and CO2as ligands: from zero-valent germanium
 (&#x2018;germylone&#x2019;) to isolable monomeric GeX and GeX2complexes
 (X = S, Se, Te)
;
_journal_issue 8
_journal_name_full 'Chem. Sci.'
_journal_page_first 5462
_journal_paper_doi 10.1039/C6SC01839D
_journal_volume 7
_journal_year 2016
_chemical_formula_sum 'C33 H43 Cl3 Ga Ge N5 Se'
_chemical_formula_weight 837.34
_chemical_name_systematic
; 
 ? 
;
_space_group_IT_number 14
_symmetry_cell_setting monoclinic
_symmetry_space_group_name_Hall '-P 2ybc'
_symmetry_space_group_name_H-M 'P 1 21/c 1'
_atom_sites_solution_hydrogens geom
_atom_sites_solution_primary direct
_atom_sites_solution_secondary difmap
_audit_creation_method
;
CrysAlisPro, Agilent Technologies,
Version 1.171.37.35 (release 13-08-2014 CrysAlis171 .NET)
(compiled Aug 13 2014,18:06:01)
;
_audit_update_record
;
2016-03-04 deposited with the CCDC.
2016-05-10 downloaded from the CCDC.
;
_cell_angle_alpha 90.00
_cell_angle_beta 90.0910(10)
_cell_angle_gamma 90.00
_cell_formula_units_Z 4
_cell_length_a 12.53200(10)
_cell_length_b 18.88550(10)
_cell_length_c 16.07690(10)
_cell_measurement_reflns_used 18336
_cell_measurement_temperature 150(2)
_cell_measurement_theta_max 73.6070
_cell_measurement_theta_min 2.3270
_cell_volume 3804.96(4)
_computing_cell_refinement
;
CrysAlisPro, Agilent Technologies,
Version 1.171.37.35 (release 13-08-2014 CrysAlis171 .NET)
(compiled Aug 13 2014,18:06:01)
;
_computing_data_collection
;
CrysAlisPro, Agilent Technologies,
Version 1.171.37.35 (release 13-08-2014 CrysAlis171 .NET)
(compiled Aug 13 2014,18:06:01)
;
_computing_data_reduction
;
CrysAlisPro, Agilent Technologies,
Version 1.171.37.35 (release 13-08-2014 CrysAlis171 .NET)
(compiled Aug 13 2014,18:06:01)
;
_computing_structure_refinement 'SHELXL-97 (Sheldrick, 1997)'
_computing_structure_solution 'SHELXS-97 (Sheldrick, 1990)'
_diffrn_ambient_temperature 150(2)
_diffrn_measured_fraction_theta_full 0.999
_diffrn_measured_fraction_theta_max 0.999
_diffrn_measurement_device 'four-circle diffractometer'
_diffrn_measurement_device_type 'SuperNova, Single source at offset, Atlas'
_diffrn_radiation_monochromator mirror
_diffrn_radiation_source 'fine-focus sealed tube'
_diffrn_radiation_type CuK\a
_diffrn_radiation_wavelength 1.54184
_diffrn_reflns_av_R_equivalents 0.0353
_diffrn_reflns_av_sigmaI/netI 0.0255
_diffrn_reflns_limit_h_max 15
_diffrn_reflns_limit_h_min -12
_diffrn_reflns_limit_k_max 21
_diffrn_reflns_limit_k_min -22
_diffrn_reflns_limit_l_max 19
_diffrn_reflns_limit_l_min -17
_diffrn_reflns_number 24155
_diffrn_reflns_theta_full 67.50
_diffrn_reflns_theta_max 67.50
_diffrn_reflns_theta_min 3.53
_exptl_absorpt_coefficient_mu 5.094
_exptl_absorpt_correction_T_max 1.00000
_exptl_absorpt_correction_T_min 0.44228
_exptl_absorpt_correction_type multi-scan
_exptl_absorpt_process_details
;
CrysAlisPro, Agilent Technologies,
Version 1.171.37.35 (release 13-08-2014 CrysAlis171 .NET)
(compiled Aug 13 2014,18:06:01)
Empirical absorption correction using spherical harmonics,
 implemented in SCALE3 ABSPACK scaling algorithm.
;
_exptl_crystal_colour colorless
_exptl_crystal_density_diffrn 1.462
_exptl_crystal_density_method 'not measured'
_exptl_crystal_description block
_exptl_crystal_F_000 1696
_exptl_crystal_size_max 0.27
_exptl_crystal_size_mid 0.19
_exptl_crystal_size_min 0.14
_refine_diff_density_max 1.436
_refine_diff_density_min -0.819
_refine_diff_density_rms 0.097
_refine_ls_extinction_method none
_refine_ls_goodness_of_fit_ref 1.070
_refine_ls_hydrogen_treatment constr
_refine_ls_matrix_type full
_refine_ls_number_parameters 406
_refine_ls_number_reflns 6855
_refine_ls_number_restraints 0
_refine_ls_restrained_S_all 1.070
_refine_ls_R_factor_all 0.0381
_refine_ls_R_factor_gt 0.0373
_refine_ls_shift/su_max 0.002
_refine_ls_shift/su_mean 0.000
_refine_ls_structure_factor_coef Fsqd
_refine_ls_weighting_details 'calc w=1/[\s^2^(Fo^2^)+(0.0593P)^2^+4.3987P] where P=(Fo^2^+2Fc^2^)/3'
_refine_ls_weighting_scheme calc
_refine_ls_wR_factor_gt 0.0995
_refine_ls_wR_factor_ref 0.1002
_reflns_number_gt 6665
_reflns_number_total 6855
_reflns_threshold_expression >2sigma(I)
_cod_data_source_file c6sc01839d2.cif
_cod_data_source_block 4
_cod_depositor_comments 'Adding full bibliography for 1543298--1543302.cif.'
_cod_original_sg_symbol_H-M P21/c
_cod_database_code 1543301

loop_
_symmetry_equiv_pos_as_xyz
'x, y, z'
'-x, y+1/2, -z+1/2'
'-x, -y, -z'
'x, -y-1/2, z-1/2'

loop_
_atom_site_label
_atom_site_type_symbol
_atom_site_fract_x
_atom_site_fract_y
_atom_site_fract_z
_atom_site_U_iso_or_equiv
_atom_site_adp_type
_atom_site_occupancy
_atom_site_symmetry_multiplicity
_atom_site_calc_flag
_atom_site_refinement_flags
Se1 Se 0.13391(2) 0.160545(15) 0.913590(17) 0.02513(10) Uani 1 1 d .
Ge1 Ge 0.24189(2) 0.137087(15) 0.790592(18) 0.02145(10) Uani 1 1 d .
Ga1 Ga -0.01154(2) 0.232674(17) 0.88030(2) 0.02243(10) Uani 1 1 d .
Cl1 Cl 0.03672(5) 0.34337(3) 0.85615(4) 0.02894(15) Uani 1 1 d .
N1 N 0.08047(17) 0.05629(11) 0.68868(13) 0.0212(4) Uani 1 1 d .
C1 C 0.12305(19) 0.12005(13) 0.70538(15) 0.0197(5) Uani 1 1 d .
Cl2 Cl -0.11948(5) 0.23298(4) 0.98970(4) 0.02957(15) Uani 1 1 d .
N2 N 0.08548(16) 0.16357(11) 0.64539(13) 0.0203(4) Uani 1 1 d .
C2 C 0.0160(2) 0.05995(15) 0.61868(17) 0.0265(6) Uani 1 1 d .
H2 H -0.0226 0.0219 0.5943 0.032 Uiso 1 1 calc R
Cl3 Cl -0.11314(5) 0.20128(3) 0.77452(4) 0.02598(14) Uani 1 1 d .
N3 N 0.20460(16) 0.26155(11) 0.67051(13) 0.0199(4) Uani 1 1 d .
C3 C 0.0183(2) 0.12710(15) 0.59184(17) 0.0253(5) Uani 1 1 d .
H3 H -0.0189 0.1460 0.5453 0.030 Uiso 1 1 calc R
N4 N 0.34556(17) 0.27616(12) 0.74357(13) 0.0222(4) Uani 1 1 d .
C4 C 0.0978(2) 0.23997(14) 0.64396(17) 0.0233(5) Uani 1 1 d .
H4A H 0.0442 0.2617 0.6812 0.028 Uiso 1 1 calc R
H4B H 0.0845 0.2575 0.5869 0.028 Uiso 1 1 calc R
N5 N 0.4990(5) -0.0411(4) 0.8751(4) 0.127(2) Uani 1 1 d .
C5 C 0.25858(19) 0.23481(13) 0.73634(16) 0.0206(5) Uani 1 1 d .
C6 C 0.3458(2) 0.32868(15) 0.68331(17) 0.0265(6) Uani 1 1 d .
H6 H 0.3984 0.3643 0.6758 0.032 Uiso 1 1 calc R
C7 C 0.2572(2) 0.31941(14) 0.63762(17) 0.0247(5) Uani 1 1 d .
H7 H 0.2349 0.3473 0.5916 0.030 Uiso 1 1 calc R
C8 C 0.1040(2) -0.00747(13) 0.73563(16) 0.0226(5) Uani 1 1 d .
C9 C 0.0370(2) -0.02465(14) 0.80222(17) 0.0248(5) Uani 1 1 d .
C10 C 0.0634(2) -0.08545(15) 0.84724(18) 0.0300(6) Uani 1 1 d .
H10 H 0.0217 -0.0985 0.8941 0.036 Uiso 1 1 calc R
C11 C 0.1495(3) -0.12698(15) 0.8244(2) 0.0339(6) Uani 1 1 d .
H11 H 0.1656 -0.1685 0.8554 0.041 Uiso 1 1 calc R
C12 C 0.2124(2) -0.10889(15) 0.7574(2) 0.0326(6) Uani 1 1 d .
H12 H 0.2708 -0.1384 0.7425 0.039 Uiso 1 1 calc R
C13 C 0.1917(2) -0.04809(15) 0.71111(18) 0.0273(6) Uani 1 1 d .
C14 C 0.2579(2) -0.02925(16) 0.6352(2) 0.0342(6) Uani 1 1 d .
H14 H 0.2463 0.0221 0.6228 0.041 Uiso 1 1 calc R
C15 C 0.2210(3) -0.0719(2) 0.5596(2) 0.0511(9) Uani 1 1 d .
H15A H 0.2306 -0.1225 0.5706 0.077 Uiso 1 1 calc R
H15B H 0.2633 -0.0583 0.5110 0.077 Uiso 1 1 calc R
H15C H 0.1454 -0.0621 0.5488 0.077 Uiso 1 1 calc R
C16 C 0.3774(3) -0.0404(2) 0.6503(3) 0.0565(10) Uani 1 1 d .
H16A H 0.3994 -0.0141 0.7000 0.085 Uiso 1 1 calc R
H16B H 0.4176 -0.0233 0.6021 0.085 Uiso 1 1 calc R
H16C H 0.3916 -0.0909 0.6585 0.085 Uiso 1 1 calc R
C17 C -0.0618(2) 0.01859(15) 0.82085(19) 0.0303(6) Uani 1 1 d .
H17 H -0.0471 0.0683 0.8026 0.036 Uiso 1 1 calc R
C18 C -0.0910(3) 0.02137(19) 0.9127(2) 0.0423(8) Uani 1 1 d .
H18A H -0.1147 -0.0255 0.9310 0.063 Uiso 1 1 calc R
H18B H -0.1486 0.0557 0.9210 0.063 Uiso 1 1 calc R
H18C H -0.0284 0.0357 0.9452 0.063 Uiso 1 1 calc R
C19 C -0.1568(2) -0.00846(19) 0.7694(2) 0.0414(7) Uani 1 1 d .
H19A H -0.1386 -0.0071 0.7102 0.062 Uiso 1 1 calc R
H19B H -0.2191 0.0217 0.7796 0.062 Uiso 1 1 calc R
H19C H -0.1733 -0.0573 0.7856 0.062 Uiso 1 1 calc R
C20 C 0.4294(2) 0.26587(14) 0.80474(16) 0.0232(5) Uani 1 1 d .
C21 C 0.4169(2) 0.29724(16) 0.88297(17) 0.0272(6) Uani 1 1 d .
C22 C 0.4990(2) 0.2867(2) 0.94025(19) 0.0373(7) Uani 1 1 d .
H22 H 0.4930 0.3064 0.9944 0.045 Uiso 1 1 calc R
C23 C 0.5892(2) 0.2481(2) 0.9198(2) 0.0422(8) Uani 1 1 d .
H23 H 0.6444 0.2419 0.9597 0.051 Uiso 1 1 calc R
C24 C 0.5992(2) 0.21827(19) 0.8413(2) 0.0384(7) Uani 1 1 d .
H24 H 0.6614 0.1919 0.8280 0.046 Uiso 1 1 calc R
C25 C 0.5194(2) 0.22652(16) 0.78170(19) 0.0298(6) Uani 1 1 d .
C26 C 0.5347(2) 0.19473(18) 0.6963(2) 0.0347(7) Uani 1 1 d .
H26 H 0.4663 0.1999 0.6648 0.042 Uiso 1 1 calc R
C27 C 0.6216(3) 0.2350(2) 0.6493(2) 0.0457(8) Uani 1 1 d .
H27A H 0.5982 0.2837 0.6394 0.068 Uiso 1 1 calc R
H27B H 0.6352 0.2116 0.5960 0.068 Uiso 1 1 calc R
H27C H 0.6873 0.2354 0.6825 0.068 Uiso 1 1 calc R
C28 C 0.5617(4) 0.1164(2) 0.7014(3) 0.0624(11) Uani 1 1 d .
H28A H 0.6336 0.1106 0.7246 0.094 Uiso 1 1 calc R
H28B H 0.5592 0.0957 0.6455 0.094 Uiso 1 1 calc R
H28C H 0.5099 0.0924 0.7372 0.094 Uiso 1 1 calc R
C29 C 0.3216(2) 0.34313(17) 0.90450(18) 0.0300(6) Uani 1 1 d .
H29 H 0.2607 0.3276 0.8686 0.036 Uiso 1 1 calc R
C30 C 0.3439(3) 0.42081(19) 0.8847(2) 0.0440(8) Uani 1 1 d .
H30A H 0.4000 0.4386 0.9218 0.066 Uiso 1 1 calc R
H30B H 0.2787 0.4486 0.8928 0.066 Uiso 1 1 calc R
H30C H 0.3675 0.4251 0.8268 0.066 Uiso 1 1 calc R
C31 C 0.2864(3) 0.33569(19) 0.9946(2) 0.0413(8) Uani 1 1 d .
H31A H 0.2754 0.2855 1.0075 0.062 Uiso 1 1 calc R
H31B H 0.2196 0.3616 1.0029 0.062 Uiso 1 1 calc R
H31C H 0.3416 0.3551 1.0313 0.062 Uiso 1 1 calc R
C32 C 0.3264(4) -0.0126(4) 0.9533(4) 0.096(2) Uani 1 1 d .
H32A H 0.2927 -0.0566 0.9723 0.145 Uiso 1 1 calc R
H32B H 0.2770 0.0130 0.9167 0.145 Uiso 1 1 calc R
H32C H 0.3440 0.0170 1.0014 0.145 Uiso 1 1 calc R
C33 C 0.4187(5) -0.0286(3) 0.9100(4) 0.0867(16) Uani 1 1 d .

loop_
_atom_site_aniso_label
_atom_site_aniso_U_11
_atom_site_aniso_U_22
_atom_site_aniso_U_33
_atom_site_aniso_U_23
_atom_site_aniso_U_13
_atom_site_aniso_U_12
Se1 0.02411(16) 0.02929(17) 0.02199(16) 0.00231(10) -0.00416(11) 0.00342(10)
Ge1 0.01898(16) 0.02162(17) 0.02373(17) 0.00268(11) -0.00476(12) 0.00000(10)
Ga1 0.02084(17) 0.02322(18) 0.02320(18) 0.00077(12) -0.00346(12) -0.00013(11)
Cl1 0.0247(3) 0.0231(3) 0.0390(4) 0.0058(3) -0.0052(3) -0.0024(2)
N1 0.0217(10) 0.0198(10) 0.0220(10) 0.0013(8) -0.0029(8) -0.0020(8)
C1 0.0177(11) 0.0204(12) 0.0210(12) 0.0002(10) -0.0008(9) -0.0007(9)
Cl2 0.0263(3) 0.0376(4) 0.0249(3) -0.0003(3) 0.0026(2) -0.0015(2)
N2 0.0182(10) 0.0216(11) 0.0210(10) 0.0011(8) -0.0046(8) -0.0013(8)
C2 0.0258(13) 0.0280(14) 0.0256(13) -0.0014(10) -0.0072(10) -0.0054(10)
Cl3 0.0225(3) 0.0296(3) 0.0258(3) -0.0014(2) -0.0060(2) 0.0016(2)
N3 0.0185(10) 0.0202(10) 0.0210(10) 0.0026(8) -0.0025(8) -0.0015(8)
C3 0.0238(13) 0.0287(14) 0.0233(13) 0.0007(11) -0.0085(10) -0.0045(10)
N4 0.0208(10) 0.0236(11) 0.0222(11) 0.0016(8) -0.0012(8) -0.0025(8)
C4 0.0200(12) 0.0211(13) 0.0289(13) 0.0032(10) -0.0059(10) -0.0018(9)
N5 0.112(4) 0.130(5) 0.139(5) -0.029(4) 0.036(4) 0.054(4)
C5 0.0188(12) 0.0214(12) 0.0215(12) 0.0002(9) -0.0008(9) -0.0011(9)
C6 0.0276(13) 0.0253(13) 0.0267(13) 0.0040(11) -0.0013(11) -0.0070(11)
C7 0.0277(13) 0.0215(12) 0.0249(13) 0.0044(10) -0.0028(10) -0.0030(10)
C8 0.0249(12) 0.0173(12) 0.0254(13) 0.0005(10) -0.0056(10) -0.0026(10)
C9 0.0286(13) 0.0198(12) 0.0261(13) -0.0010(10) -0.0037(10) -0.0039(10)
C10 0.0378(15) 0.0246(14) 0.0277(14) 0.0031(11) -0.0039(11) -0.0060(11)
C11 0.0421(16) 0.0231(14) 0.0366(16) 0.0061(12) -0.0099(13) 0.0005(12)
C12 0.0313(14) 0.0232(14) 0.0432(17) 0.0006(12) -0.0035(12) 0.0042(11)
C13 0.0246(13) 0.0236(13) 0.0336(14) -0.0014(11) -0.0050(11) -0.0027(10)
C14 0.0293(15) 0.0264(14) 0.0468(18) -0.0007(13) 0.0073(13) -0.0002(11)
C15 0.055(2) 0.058(2) 0.0401(19) -0.0032(17) 0.0104(16) -0.0116(18)
C16 0.0296(17) 0.063(2) 0.077(3) -0.005(2) 0.0109(17) -0.0019(16)
C17 0.0315(14) 0.0242(13) 0.0352(15) 0.0030(11) 0.0051(12) -0.0010(11)
C18 0.0456(18) 0.0383(17) 0.0429(18) -0.0011(14) 0.0153(15) -0.0043(14)
C19 0.0273(15) 0.0463(19) 0.0506(19) 0.0037(15) -0.0023(13) -0.0008(13)
C20 0.0177(12) 0.0278(14) 0.0241(13) 0.0025(10) -0.0031(10) -0.0056(10)
C21 0.0204(12) 0.0358(15) 0.0252(13) 0.0013(11) -0.0024(10) -0.0051(11)
C22 0.0265(14) 0.059(2) 0.0259(14) -0.0051(14) -0.0065(11) 0.0018(14)
C23 0.0272(15) 0.065(2) 0.0342(16) 0.0003(16) -0.0105(12) 0.0085(15)
C24 0.0235(14) 0.0519(19) 0.0396(17) -0.0020(15) -0.0039(12) 0.0092(13)
C25 0.0216(13) 0.0343(15) 0.0335(15) -0.0017(12) -0.0028(11) -0.0030(11)
C26 0.0216(13) 0.0452(18) 0.0372(16) -0.0105(13) -0.0032(11) 0.0003(12)
C27 0.0369(17) 0.071(2) 0.0291(16) -0.0026(15) -0.0029(13) -0.0088(16)
C28 0.067(3) 0.048(2) 0.072(3) -0.018(2) 0.010(2) 0.0035(19)
C29 0.0204(13) 0.0428(17) 0.0269(14) -0.0050(12) -0.0016(10) -0.0023(11)
C30 0.0393(17) 0.0421(19) 0.051(2) 0.0037(15) 0.0044(15) 0.0075(14)
C31 0.0368(17) 0.052(2) 0.0348(17) -0.0045(14) 0.0099(13) 0.0002(14)
C32 0.055(3) 0.153(6) 0.081(4) -0.002(4) 0.006(3) 0.016(3)
C33 0.082(4) 0.089(4) 0.089(4) -0.015(3) -0.003(3) 0.028(3)

loop_
_atom_type_symbol
_atom_type_description
_atom_type_scat_dispersion_real
_atom_type_scat_dispersion_imag
_atom_type_scat_source
C C 0.0181 0.0091 'International Tables Vol C Tables 4.2.6.8 and 6.1.1.4'
H H 0.0000 0.0000 'International Tables Vol C Tables 4.2.6.8 and 6.1.1.4'
N N 0.0311 0.0180 'International Tables Vol C Tables 4.2.6.8 and 6.1.1.4'
Cl Cl 0.3639 0.7018 'International Tables Vol C Tables 4.2.6.8 and 6.1.1.4'
Ga Ga -1.2846 0.7763 'International Tables Vol C Tables 4.2.6.8 and 6.1.1.4'
Ge Ge -1.0885 0.8855 'International Tables Vol C Tables 4.2.6.8 and 6.1.1.4'
Se Se -0.7943 1.1372 'International Tables Vol C Tables 4.2.6.8 and 6.1.1.4'

loop_
_geom_angle_atom_site_label_1
_geom_angle_atom_site_label_2
_geom_angle_atom_site_label_3
_geom_angle
Ga1 Se1 Ge1 110.724(15)
C1 Ge1 C5 86.07(10)
C1 Ge1 Se1 99.62(7)
C5 Ge1 Se1 103.79(7)
Cl3 Ga1 Cl1 106.06(3)
Cl3 Ga1 Cl2 105.07(3)
Cl1 Ga1 Cl2 107.69(3)
Cl3 Ga1 Se1 117.99(2)
Cl1 Ga1 Se1 112.20(2)
Cl2 Ga1 Se1 107.22(2)
C1 N1 C2 110.4(2)
C1 N1 C8 124.0(2)
C2 N1 C8 125.5(2)
N1 C1 N2 105.3(2)
N1 C1 Ge1 124.23(18)
N2 C1 Ge1 129.37(18)
C1 N2 C3 110.6(2)
C1 N2 C4 125.4(2)
C3 N2 C4 123.3(2)
C3 C2 N1 107.2(2)
C5 N3 C7 110.9(2)
C5 N3 C4 125.5(2)
C7 N3 C4 123.1(2)
C2 C3 N2 106.4(2)
C5 N4 C6 110.9(2)
C5 N4 C20 124.5(2)
C6 N4 C20 124.6(2)
N2 C4 N3 111.7(2)
N4 C5 N3 104.8(2)
N4 C5 Ge1 124.62(18)
N3 C5 Ge1 128.10(18)
C7 C6 N4 106.7(2)
C6 C7 N3 106.7(2)
C13 C8 C9 124.2(2)
C13 C8 N1 117.9(2)
C9 C8 N1 118.0(2)
C10 C9 C8 116.4(3)
C10 C9 C17 122.3(3)
C8 C9 C17 121.2(2)
C11 C10 C9 120.9(3)
C12 C11 C10 120.9(3)
C11 C12 C13 121.0(3)
C12 C13 C8 116.6(3)
C12 C13 C14 121.4(3)
C8 C13 C14 121.9(3)
C13 C14 C15 110.5(2)
C13 C14 C16 112.1(3)
C15 C14 C16 110.4(3)
C9 C17 C18 114.1(3)
C9 C17 C19 110.3(2)
C18 C17 C19 110.3(3)
C21 C20 C25 123.6(2)
C21 C20 N4 118.1(2)
C25 C20 N4 118.3(2)
C22 C21 C20 116.7(3)
C22 C21 C29 120.8(3)
C20 C21 C29 122.4(2)
C23 C22 C21 121.4(3)
C22 C23 C24 120.2(3)
C23 C24 C25 121.0(3)
C24 C25 C20 117.1(3)
C24 C25 C26 119.3(3)
C20 C25 C26 123.7(3)
C25 C26 C28 111.6(3)
C25 C26 C27 110.1(3)
C28 C26 C27 110.5(3)
C21 C29 C31 113.2(3)
C21 C29 C30 110.9(2)
C31 C29 C30 109.9(3)
N5 C33 C32 178.0(8)

loop_
_geom_bond_atom_site_label_1
_geom_bond_atom_site_label_2
_geom_bond_distance
Se1 Ga1 2.3370(4)
Se1 Ge1 2.4385(4)
Ge1 C1 2.047(2)
Ge1 C5 2.052(3)
Ga1 Cl3 2.2041(7)
Ga1 Cl1 2.2108(7)
Ga1 Cl2 2.2205(7)
N1 C1 1.344(3)
N1 C2 1.386(3)
N1 C8 1.451(3)
C1 N2 1.351(3)
N2 C3 1.387(3)
N2 C4 1.451(3)
C2 C3 1.340(4)
N3 C5 1.353(3)
N3 C7 1.381(3)
N3 C4 1.462(3)
N4 C5 1.346(3)
N4 C6 1.387(3)
N4 C20 1.451(3)
N5 C33 1.176(7)
C6 C7 1.342(4)
C8 C13 1.398(4)
C8 C9 1.400(4)
C9 C10 1.397(4)
C9 C17 1.513(4)
C10 C11 1.384(4)
C11 C12 1.380(5)
C12 C13 1.392(4)
C13 C14 1.519(4)
C14 C15 1.529(5)
C14 C16 1.530(5)
C17 C18 1.523(4)
C17 C19 1.536(4)
C20 C21 1.399(4)
C20 C25 1.401(4)
C21 C22 1.394(4)
C21 C29 1.516(4)
C22 C23 1.385(5)
C23 C24 1.388(5)
C24 C25 1.392(4)
C25 C26 1.510(4)
C26 C28 1.520(5)
C26 C27 1.530(5)
C29 C31 1.521(4)
C29 C30 1.527(5)
C32 C33 1.384(7)
